data_7010609
loop_
_publ_author_name
'Schmidt, Eva Susanne'
'Schier, Annette'
'Schmidbaur, Hubert'

_publ_section_title
;
 In further pursuit of the carbene analogy: preparation and crystal
 structure of
 (N,N,N&#x200A;',N&#x200A;'-tetramethylethylenediamine)potassium
 [cis-ethene-1,2-di(tert-butylamido)]gallate(I)
;
_journal_issue 5
_journal_name_full 'Journal of the Chemical Society, Dalton Transactions'
_journal_page_first 505
_journal_paper_doi 10.1039/b101016f
_journal_year 2001
_chemical_formula_sum 'C32 H72 Ga2 K2 N8'
_chemical_formula_weight 786.62
_space_group_IT_number 2
_symmetry_cell_setting triclinic
_symmetry_space_group_name_Hall '-P 1'
_symmetry_space_group_name_H-M 'P -1'
_atom_sites_solution_hydrogens geom
_atom_sites_solution_primary direct
_atom_sites_solution_secondary difmap
_audit_creation_method SHELXL-97
_cell_angle_alpha 101.728(1)
_cell_angle_beta 92.051(1)
_cell_angle_gamma 114.450(1)
_cell_formula_units_Z 1
_cell_length_a 10.3925(2)
_cell_length_b 10.7648(2)
_cell_length_c 10.9534(3)
_cell_measurement_temperature 143(2)
_cell_volume 1082.28(4)
_computing_cell_refinement SCALEPACK
_computing_data_collection XPRESS
_computing_data_reduction DENZO
_computing_molecular_graphics SHELTXT-PLUS
_computing_publication_material SHELXL-97
_computing_structure_refinement 'SHELXL-97 (Sheldrick, 1997)'
_computing_structure_solution 'SHELXS-97 (Sheldrick, 1990)'
_diffrn_ambient_temperature 143(2)
_diffrn_measured_fraction_theta_full 0.929
_diffrn_measured_fraction_theta_max 0.929
_diffrn_measurement_device_type 'Nonius DIP2020'
_diffrn_measurement_method phi-rotation
_diffrn_radiation_monochromator graphite
_diffrn_radiation_source 'fine-focus sealed tube'
_diffrn_radiation_type MoK\a
_diffrn_radiation_wavelength 0.71073
_diffrn_reflns_av_R_equivalents 0.0000
_diffrn_reflns_av_sigmaI/netI 0.0281
_diffrn_reflns_limit_h_max 12
_diffrn_reflns_limit_h_min 0
_diffrn_reflns_limit_k_max 12
_diffrn_reflns_limit_k_min -13
_diffrn_reflns_limit_l_max 13
_diffrn_reflns_limit_l_min -13
_diffrn_reflns_number 4132
_diffrn_reflns_theta_full 26.43
_diffrn_reflns_theta_max 26.43
_diffrn_reflns_theta_min 2.70
_exptl_absorpt_coefficient_mu 1.466
_exptl_absorpt_correction_T_max 0.7580
_exptl_absorpt_correction_T_min 0.6279
_exptl_absorpt_correction_type none
_exptl_crystal_colour yellow
_exptl_crystal_density_diffrn 1.207
_exptl_crystal_density_method 'not measured'
_exptl_crystal_description block
_exptl_crystal_F_000 420
_exptl_crystal_size_max 0.35
_exptl_crystal_size_mid 0.30
_exptl_crystal_size_min 0.20
_refine_diff_density_max 0.298
_refine_diff_density_min -0.449
_refine_diff_density_rms 0.052
_refine_ls_extinction_method none
_refine_ls_goodness_of_fit_ref 1.067
_refine_ls_hydrogen_treatment riding
_refine_ls_matrix_type full
_refine_ls_number_parameters 217
_refine_ls_number_reflns 4132
_refine_ls_number_restraints 0
_refine_ls_restrained_S_all 1.067
_refine_ls_R_factor_all 0.0333
_refine_ls_R_factor_gt 0.0309
_refine_ls_shift/su_max 0.001
_refine_ls_shift/su_mean 0.000
_refine_ls_structure_factor_coef Fsqd
_refine_ls_weighting_details 'calc w=1/[\s^2^(Fo^2^)+(0.0284P)^2^+0.7759P] where P=(Fo^2^+2Fc^2^)/3'
_refine_ls_weighting_scheme calc
_refine_ls_wR_factor_gt 0.0740
_refine_ls_wR_factor_ref 0.0753
_reflns_number_gt 3906
_reflns_number_total 4132
_reflns_threshold_expression >2sigma(I)
_cod_data_source_file b101016f.txt
_cod_data_source_block eva13
_cod_original_sg_symbol_H-M P-1
_cod_database_code 7010609

loop_
_symmetry_equiv_pos_as_xyz
'x, y, z'
'-x, -y, -z'

loop_
_atom_site_label
_atom_site_type_symbol
_atom_site_fract_x
_atom_site_fract_y
_atom_site_fract_z
_atom_site_U_iso_or_equiv
_atom_site_adp_type
_atom_site_occupancy
_atom_site_symmetry_multiplicity
_atom_site_calc_flag
_atom_site_refinement_flags
_atom_site_disorder_assembly
_atom_site_disorder_group
Ga Ga 0.68979(2) 0.54741(2) 0.113921(19) 0.02561(8) Uani 1 1 d . . .
K K 0.38524(5) 0.57426(4) 0.20779(4) 0.02696(11) Uani 1 1 d . . .
N1 N 0.71717(18) 0.71908(17) 0.24144(15) 0.0255(3) Uani 1 1 d . A .
N2 N 0.60598(18) 0.45580(17) 0.25015(15) 0.0258(3) Uani 1 1 d . . .
N3 N 0.2331(2) 0.74728(19) 0.2665(2) 0.0406(5) Uani 1 1 d . . .
N4 N 0.0990(2) 0.4319(2) 0.2627(2) 0.0381(4) Uani 1 1 d . . .
C1 C 0.6759(2) 0.6895(2) 0.35538(18) 0.0286(4) Uani 1 1 d . . .
H1A H 0.6881 0.7620 0.4270 0.034 Uiso 1 1 calc R A .
C2 C 0.6177(2) 0.5531(2) 0.35975(18) 0.0286(4) Uani 1 1 d . A .
H2A H 0.5862 0.5250 0.4343 0.034 Uiso 1 1 calc R . .
C3 C 0.7810(2) 0.8673(2) 0.2350(2) 0.0292(4) Uani 1 1 d . . .
C4 C 0.5377(2) 0.3063(2) 0.25187(19) 0.0290(4) Uani 1 1 d . A .
C5 C 0.0942(5) 0.6631(5) 0.3156(5) 0.0269(10) Uani 0.50 1 d P A 1
H5A H 0.0291 0.7091 0.3151 0.032 Uiso 0.50 1 calc PR A 1
H5B H 0.1152 0.6585 0.4031 0.032 Uiso 0.50 1 calc PR A 1
C6 C 0.0219(5) 0.5097(5) 0.2265(5) 0.0260(10) Uani 0.50 1 d P A 1
H6A H -0.0801 0.4625 0.2369 0.031 Uiso 0.50 1 calc PR A 1
H6B H 0.0284 0.5140 0.1374 0.031 Uiso 0.50 1 calc PR A 1
C5A C 0.0810(6) 0.6498(7) 0.2395(9) 0.0599(18) Uani 0.50 1 d P A 2
H5AA H 0.0248 0.7038 0.2638 0.072 Uiso 0.50 1 calc PR A 2
H5AB H 0.0565 0.6091 0.1476 0.072 Uiso 0.50 1 calc PR A 2
C6A C 0.0410(7) 0.5436(7) 0.2984(8) 0.0529(16) Uani 0.50 1 d P A 2
H6AA H -0.0644 0.4942 0.2837 0.063 Uiso 0.50 1 calc PR A 2
H6AB H 0.0691 0.5857 0.3899 0.063 Uiso 0.50 1 calc PR A 2
C31 C 0.9098(3) 0.9563(2) 0.3373(2) 0.0408(5) Uani 1 1 d . A .
H31A H 0.8790 0.9519 0.4204 0.061 Uiso 1 1 calc R . .
H31B H 0.9508 1.0541 0.3302 0.061 Uiso 1 1 calc R . .
H31C H 0.9818 0.9197 0.3264 0.061 Uiso 1 1 calc R . .
C32 C 0.6705(3) 0.9275(3) 0.2505(2) 0.0424(6) Uani 1 1 d . A .
H32A H 0.5880 0.8710 0.1855 0.064 Uiso 1 1 calc R . .
H32B H 0.7133 1.0248 0.2420 0.064 Uiso 1 1 calc R . .
H32C H 0.6397 0.9252 0.3339 0.064 Uiso 1 1 calc R . .
C33 C 0.8319(3) 0.8766(2) 0.1071(2) 0.0407(5) Uani 1 1 d . A .
H33A H 0.7510 0.8205 0.0405 0.061 Uiso 1 1 calc R . .
H33B H 0.9042 0.8403 0.0972 0.061 Uiso 1 1 calc R . .
H33C H 0.8733 0.9748 0.1013 0.061 Uiso 1 1 calc R . .
C41 C 0.6084(3) 0.2768(2) 0.3609(2) 0.0390(5) Uani 1 1 d . . .
H41A H 0.5992 0.3306 0.4410 0.058 Uiso 1 1 calc R . .
H41B H 0.7097 0.3046 0.3530 0.058 Uiso 1 1 calc R . .
H41C H 0.5616 0.1762 0.3584 0.058 Uiso 1 1 calc R . .
C42 C 0.3787(2) 0.2595(2) 0.2635(2) 0.0376(5) Uani 1 1 d . . .
H42A H 0.3328 0.2778 0.1939 0.056 Uiso 1 1 calc R A .
H42B H 0.3680 0.3120 0.3437 0.056 Uiso 1 1 calc R . .
H42C H 0.3336 0.1587 0.2603 0.056 Uiso 1 1 calc R . .
C43 C 0.5530(3) 0.2206(2) 0.1284(2) 0.0385(5) Uani 1 1 d . . .
H43A H 0.5078 0.2377 0.0576 0.058 Uiso 1 1 calc R A .
H43B H 0.5066 0.1204 0.1274 0.058 Uiso 1 1 calc R . .
H43C H 0.6544 0.2487 0.1211 0.058 Uiso 1 1 calc R . .
C51 C 0.2927(3) 0.8688(3) 0.3711(2) 0.0506(7) Uani 1 1 d . A .
H51A H 0.2297 0.9164 0.3792 0.076 Uiso 1 1 calc R . .
H51B H 0.3869 0.9335 0.3568 0.076 Uiso 1 1 calc R . .
H51C H 0.3018 0.8392 0.4486 0.076 Uiso 1 1 calc R . .
C52 C 0.2347(4) 0.7935(4) 0.1522(3) 0.0696(10) Uani 1 1 d . A .
H52A H 0.1855 0.8546 0.1586 0.104 Uiso 1 1 calc R . .
H52B H 0.1860 0.7117 0.0812 0.104 Uiso 1 1 calc R . .
H52C H 0.3336 0.8458 0.1388 0.104 Uiso 1 1 calc R . .
C61 C 0.0846(3) 0.3875(3) 0.3797(2) 0.0478(6) Uani 1 1 d . A .
H61A H -0.0168 0.3408 0.3886 0.072 Uiso 1 1 calc R . .
H61B H 0.1330 0.4697 0.4503 0.072 Uiso 1 1 calc R . .
H61C H 0.1277 0.3219 0.3793 0.072 Uiso 1 1 calc R . .
C62 C 0.0333(3) 0.3073(3) 0.1597(3) 0.0595(8) Uani 1 1 d . A .
H62A H -0.0657 0.2523 0.1714 0.089 Uiso 1 1 calc R . .
H62B H 0.0863 0.2502 0.1583 0.089 Uiso 1 1 calc R . .
H62C H 0.0347 0.3354 0.0799 0.089 Uiso 1 1 calc R . .

loop_
_atom_site_aniso_label
_atom_site_aniso_U_11
_atom_site_aniso_U_22
_atom_site_aniso_U_33
_atom_site_aniso_U_23
_atom_site_aniso_U_13
_atom_site_aniso_U_12
Ga 0.02548(14) 0.02985(13) 0.02177(12) 0.00290(9) 0.00403(9) 0.01360(10)
K 0.0235(2) 0.0306(2) 0.0284(2) 0.00543(17) 0.00487(17) 0.01387(18)
N1 0.0258(9) 0.0256(8) 0.0242(8) 0.0037(6) 0.0013(7) 0.0113(7)
N2 0.0282(9) 0.0267(8) 0.0235(8) 0.0037(7) 0.0016(7) 0.0141(7)
N3 0.0274(10) 0.0273(10) 0.0664(14) 0.0080(9) 0.0047(9) 0.0128(8)
N4 0.0270(10) 0.0354(10) 0.0574(12) 0.0203(9) 0.0124(9) 0.0142(8)
C1 0.0327(11) 0.0329(11) 0.0191(9) 0.0004(8) 0.0009(8) 0.0158(9)
C2 0.0330(11) 0.0352(11) 0.0195(9) 0.0054(8) 0.0028(8) 0.0170(9)
C3 0.0271(11) 0.0281(10) 0.0324(11) 0.0047(8) -0.0005(8) 0.0133(8)
C4 0.0269(11) 0.0283(10) 0.0330(11) 0.0076(8) 0.0029(8) 0.0129(8)
C5 0.029(3) 0.027(2) 0.028(2) 0.007(2) 0.009(2) 0.0149(19)
C6 0.017(2) 0.028(2) 0.029(2) 0.002(2) -0.0017(19) 0.0081(17)
C5A 0.023(3) 0.044(3) 0.111(6) 0.015(4) 0.004(4) 0.015(2)
C6A 0.032(3) 0.053(4) 0.087(5) 0.028(4) 0.028(4) 0.025(3)
C31 0.0332(12) 0.0315(12) 0.0485(14) 0.0005(10) -0.0063(10) 0.0103(9)
C32 0.0402(14) 0.0398(13) 0.0555(15) 0.0137(11) 0.0053(11) 0.0245(11)
C33 0.0432(14) 0.0363(12) 0.0405(13) 0.0138(10) 0.0097(10) 0.0127(10)
C41 0.0380(13) 0.0352(12) 0.0463(13) 0.0154(10) -0.0014(10) 0.0163(10)
C42 0.0275(11) 0.0354(12) 0.0465(13) 0.0087(10) 0.0030(10) 0.0109(9)
C43 0.0399(13) 0.0301(11) 0.0432(13) 0.0017(10) 0.0064(10) 0.0160(10)
C51 0.0613(18) 0.0562(16) 0.0457(14) 0.0096(12) 0.0053(12) 0.0376(14)
C52 0.089(3) 0.092(2) 0.0467(16) -0.0016(16) -0.0067(16) 0.066(2)
C61 0.0361(14) 0.0579(16) 0.0403(13) 0.0066(12) 0.0079(11) 0.0136(12)
C62 0.0339(14) 0.085(2) 0.0411(14) 0.0140(14) 0.0044(11) 0.0079(14)

loop_
_atom_type_symbol
_atom_type_description
_atom_type_scat_dispersion_real
_atom_type_scat_dispersion_imag
_atom_type_scat_source
C C 0.0033 0.0016 'International Tables Vol C Tables 4.2.6.8 and 6.1.1.4'
H H 0.0000 0.0000 'International Tables Vol C Tables 4.2.6.8 and 6.1.1.4'
N N 0.0061 0.0033 'International Tables Vol C Tables 4.2.6.8 and 6.1.1.4'
K K 0.2009 0.2494 'International Tables Vol C Tables 4.2.6.8 and 6.1.1.4'
Ga Ga 0.2307 1.6083 'International Tables Vol C Tables 4.2.6.8 and 6.1.1.4'

loop_
_geom_angle_atom_site_label_1
_geom_angle_atom_site_label_2
_geom_angle_atom_site_label_3
_geom_angle
_geom_angle_site_symmetry_1
_geom_angle_site_symmetry_3
_geom_angle_publ_flag
N1 Ga N2 82.05(7) . . ?
N1 Ga K 137.69(5) . 2_665 ?
N2 Ga K 130.76(5) . 2_665 ?
N1 Ga K 62.88(5) . . ?
N2 Ga K 62.88(5) . . ?
K Ga K 104.802(10) 2_665 . ?
N4 K N3 64.44(5) . . ?
N4 K C2 116.98(6) . . ?
N3 K C2 131.41(6) . . ?
N4 K C1 134.09(6) . . ?
N3 K C1 115.13(6) . . ?
C2 K C1 25.99(6) . . ?
N4 K N1 160.22(5) . . ?
N3 K N1 118.85(5) . . ?
C2 K N1 44.87(5) . . ?
C1 K N1 26.18(5) . . ?
N4 K N2 119.45(5) . . ?
N3 K N2 157.58(5) . . ?
C2 K N2 26.17(5) . . ?
C1 K N2 44.77(5) . . ?
N1 K N2 49.46(4) . . ?
N4 K Ga 96.94(4) . 2_665 ?
N3 K Ga 103.95(5) . 2_665 ?
C2 K Ga 122.81(4) . 2_665 ?
C1 K Ga 124.82(4) . 2_665 ?
N1 K Ga 100.75(3) . 2_665 ?
N2 K Ga 97.56(3) . 2_665 ?
N4 K C52 77.96(8) . . ?
N3 K C52 24.11(7) . . ?
C2 K C52 145.28(7) . . ?
C1 K C52 121.31(7) . . ?
N1 K C52 112.91(8) . . ?
N2 K C52 162.23(8) . . ?
Ga K C52 82.74(5) 2_665 . ?
N4 K Ga 147.30(4) . . ?
N3 K Ga 148.10(4) . . ?
C2 K Ga 51.01(4) . . ?
C1 K Ga 50.95(4) . . ?
N1 K Ga 34.55(3) . . ?
N2 K Ga 34.57(3) . . ?
Ga K Ga 75.198(10) 2_665 . ?
C52 K Ga 130.68(7) . . ?
N4 K C62 23.50(6) . . ?
N3 K C62 80.65(7) . . ?
C2 K C62 120.20(7) . . ?
C1 K C62 144.72(7) . . ?
N1 K C62 160.13(7) . . ?
N2 K C62 110.99(7) . . ?
Ga K C62 76.24(5) 2_665 . ?
C52 K C62 86.42(9) . . ?
Ga K C62 128.29(6) . . ?
N4 K C42 77.43(5) . . ?
N3 K C42 138.91(6) . . ?
C2 K C42 54.67(5) . . ?
C1 K C42 80.54(5) . . ?
N1 K C42 92.21(5) . . ?
N2 K C42 42.96(5) . . ?
Ga K C42 94.93(4) 2_665 . ?
C52 K C42 154.80(8) . . ?
Ga K C42 71.84(4) . . ?
C62 K C42 68.75(7) . . ?
C1 N1 C3 117.70(16) . . ?
C1 N1 Ga 111.93(13) . . ?
C3 N1 Ga 130.24(13) . . ?
C1 N1 K 72.44(11) . . ?
C3 N1 K 115.13(12) . . ?
Ga N1 K 82.57(5) . . ?
C2 N2 C4 117.49(17) . . ?
C2 N2 Ga 112.03(13) . . ?
C4 N2 Ga 130.48(13) . . ?
C2 N2 K 72.22(11) . . ?
C4 N2 K 112.53(12) . . ?
Ga N2 K 82.56(5) . . ?
C52 N3 C51 108.8(2) . . ?
C52 N3 C5A 94.2(4) . . ?
C51 N3 C5A 123.6(4) . . ?
C52 N3 C5 122.8(3) . . ?
C51 N3 C5 98.6(3) . . ?
C5A N3 C5 31.3(3) . . ?
C52 N3 K 100.34(16) . . ?
C51 N3 K 118.90(15) . . ?
C5A N3 K 105.7(3) . . ?
C5 N3 K 108.8(2) . . ?
C61 N4 C62 108.1(2) . . ?
C61 N4 C6 121.6(3) . . ?
C62 N4 C6 97.9(3) . . ?
C61 N4 C6A 97.0(3) . . ?
C62 N4 C6A 124.4(4) . . ?
C6 N4 C6A 29.8(3) . . ?
C61 N4 K 116.53(15) . . ?
C62 N4 K 104.28(15) . . ?
C6 N4 K 105.5(2) . . ?
C6A N4 K 107.2(2) . . ?
C2 C1 N1 116.96(18) . . ?
C2 C1 K 76.79(12) . . ?
N1 C1 K 81.37(11) . . ?
C2 C1 H1A 121.5 . . ?
N1 C1 H1A 121.5 . . ?
K C1 H1A 111.2 . . ?
C1 C2 N2 116.81(18) . . ?
C1 C2 K 77.23(12) . . ?
N2 C2 K 81.60(11) . . ?
C1 C2 H2A 121.6 . . ?
N2 C2 H2A 121.6 . . ?
K C2 H2A 110.5 . . ?
N1 C3 C33 108.81(17) . . ?
N1 C3 C32 110.47(18) . . ?
C33 C3 C32 108.89(19) . . ?
N1 C3 C31 111.20(17) . . ?
C33 C3 C31 108.28(19) . . ?
C32 C3 C31 109.14(19) . . ?
N2 C4 C43 108.38(17) . . ?
N2 C4 C42 110.38(17) . . ?
C43 C4 C42 109.00(18) . . ?
N2 C4 C41 111.61(17) . . ?
C43 C4 C41 108.35(18) . . ?
C42 C4 C41 109.07(18) . . ?
N3 C5 C6 108.0(3) . . ?
N3 C5 H5A 110.1 . . ?
C6 C5 H5A 110.1 . . ?
N3 C5 H5B 110.1 . . ?
C6 C5 H5B 110.1 . . ?
H5A C5 H5B 108.4 . . ?
N4 C6 C5 107.1(3) . . ?
N4 C6 H6A 110.3 . . ?
C5 C6 H6A 110.3 . . ?
N4 C6 H6B 110.3 . . ?
C5 C6 H6B 110.3 . . ?
H6A C6 H6B 108.6 . . ?
C6A C5A N3 115.1(6) . . ?
C6A C5A H5AA 108.5 . . ?
N3 C5A H5AA 108.5 . . ?
C6A C5A H5AB 108.5 . . ?
N3 C5A H5AB 108.5 . . ?
H5AA C5A H5AB 107.5 . . ?
C5A C6A N4 118.6(6) . . ?
C5A C6A H6AA 107.7 . . ?
N4 C6A H6AA 107.7 . . ?
C5A C6A H6AB 107.7 . . ?
N4 C6A H6AB 107.7 . . ?
H6AA C6A H6AB 107.1 . . ?
C3 C31 H31A 109.5 . . ?
C3 C31 H31B 109.5 . . ?
H31A C31 H31B 109.5 . . ?
C3 C31 H31C 109.5 . . ?
H31A C31 H31C 109.5 . . ?
H31B C31 H31C 109.5 . . ?
C3 C32 H32A 109.5 . . ?
C3 C32 H32B 109.5 . . ?
H32A C32 H32B 109.5 . . ?
C3 C32 H32C 109.5 . . ?
H32A C32 H32C 109.5 . . ?
H32B C32 H32C 109.5 . . ?
C3 C33 H33A 109.5 . . ?
C3 C33 H33B 109.5 . . ?
H33A C33 H33B 109.5 . . ?
C3 C33 H33C 109.5 . . ?
H33A C33 H33C 109.5 . . ?
H33B C33 H33C 109.5 . . ?
C4 C41 H41A 109.5 . . ?
C4 C41 H41B 109.5 . . ?
H41A C41 H41B 109.5 . . ?
C4 C41 H41C 109.5 . . ?
H41A C41 H41C 109.5 . . ?
H41B C41 H41C 109.5 . . ?
C4 C42 K 92.61(12) . . ?
C4 C42 H42A 109.5 . . ?
K C42 H42A 48.3 . . ?
C4 C42 H42B 109.5 . . ?
K C42 H42B 73.7 . . ?
H42A C42 H42B 109.5 . . ?
C4 C42 H42C 109.5 . . ?
K C42 H42C 154.2 . . ?
H42A C42 H42C 109.5 . . ?
H42B C42 H42C 109.5 . . ?
C4 C43 H43A 109.5 . . ?
C4 C43 H43B 109.5 . . ?
H43A C43 H43B 109.5 . . ?
C4 C43 H43C 109.5 . . ?
H43A C43 H43C 109.5 . . ?
H43B C43 H43C 109.5 . . ?
N3 C51 H51A 109.5 . . ?
N3 C51 H51B 109.5 . . ?
H51A C51 H51B 109.5 . . ?
N3 C51 H51C 109.5 . . ?
H51A C51 H51C 109.5 . . ?
H51B C51 H51C 109.5 . . ?
N3 C52 K 55.55(13) . . ?
N3 C52 H52A 109.5 . . ?
K C52 H52A 165.0 . . ?
N3 C52 H52B 109.5 . . ?
K C52 H52B 78.4 . . ?
H52A C52 H52B 109.5 . . ?
N3 C52 H52C 109.5 . . ?
K C52 H52C 78.5 . . ?
H52A C52 H52C 109.5 . . ?
H52B C52 H52C 109.5 . . ?
N4 C61 H61A 109.5 . . ?
N4 C61 H61B 109.5 . . ?
H61A C61 H61B 109.5 . . ?
N4 C61 H61C 109.5 . . ?
H61A C61 H61C 109.5 . . ?
H61B C61 H61C 109.5 . . ?
N4 C62 K 52.22(11) . . ?
N4 C62 H62A 109.5 . . ?
K C62 H62A 161.7 . . ?
N4 C62 H62B 109.5 . . ?
K C62 H62B 80.3 . . ?
H62A C62 H62B 109.5 . . ?
N4 C62 H62C 109.5 . . ?
K C62 H62C 80.3 . . ?
H62A C62 H62C 109.5 . . ?
H62B C62 H62C 109.5 . . ?

loop_
_geom_bond_atom_site_label_1
_geom_bond_atom_site_label_2
_geom_bond_distance
_geom_bond_site_symmetry_2
_geom_bond_publ_flag
Ga N1 1.9834(16) . ?
Ga N2 1.9844(17) . ?
Ga K 3.4384(5) 2_665 ?
Ga K 3.4681(5) . ?
K N4 2.8788(19) . ?
K N3 2.899(2) . ?
K C2 2.996(2) . ?
K C1 3.002(2) . ?
K N1 3.1128(17) . ?
K N2 3.1129(17) . ?
K Ga 3.4384(5) 2_665 ?
K C52 3.459(3) . ?
K C62 3.530(3) . ?
K C42 3.537(2) . ?
N1 C1 1.389(3) . ?
N1 C3 1.471(3) . ?
N2 C2 1.388(3) . ?
N2 C4 1.470(3) . ?
N3 C52 1.436(4) . ?
N3 C51 1.442(3) . ?
N3 C5A 1.468(6) . ?
N3 C5 1.539(5) . ?
N4 C61 1.448(3) . ?
N4 C62 1.452(4) . ?
N4 C6 1.472(5) . ?
N4 C6A 1.545(6) . ?
C1 C2 1.349(3) . ?
C1 H1A 0.9500 . ?
C2 H2A 0.9500 . ?
C3 C33 1.522(3) . ?
C3 C32 1.533(3) . ?
C3 C31 1.536(3) . ?
C4 C43 1.528(3) . ?
C4 C42 1.534(3) . ?
C4 C41 1.534(3) . ?
C5 C6 1.584(7) . ?
C5 H5A 0.9900 . ?
C5 H5B 0.9900 . ?
C6 H6A 0.9900 . ?
C6 H6B 0.9900 . ?
C5A C6A 1.349(9) . ?
C5A H5AA 0.9900 . ?
C5A H5AB 0.9900 . ?
C6A H6AA 0.9900 . ?
C6A H6AB 0.9900 . ?
C31 H31A 0.9800 . ?
C31 H31B 0.9800 . ?
C31 H31C 0.9800 . ?
C32 H32A 0.9800 . ?
C32 H32B 0.9800 . ?
C32 H32C 0.9800 . ?
C33 H33A 0.9800 . ?
C33 H33B 0.9800 . ?
C33 H33C 0.9800 . ?
C41 H41A 0.9800 . ?
C41 H41B 0.9800 . ?
C41 H41C 0.9800 . ?
C42 H42A 0.9800 . ?
C42 H42B 0.9800 . ?
C42 H42C 0.9800 . ?
C43 H43A 0.9800 . ?
C43 H43B 0.9800 . ?
C43 H43C 0.9800 . ?
C51 H51A 0.9800 . ?
C51 H51B 0.9800 . ?
C51 H51C 0.9800 . ?
C52 H52A 0.9800 . ?
C52 H52B 0.9800 . ?
C52 H52C 0.9800 . ?
C61 H61A 0.9800 . ?
C61 H61B 0.9800 . ?
C61 H61C 0.9800 . ?
C62 H62A 0.9800 . ?
C62 H62B 0.9800 . ?
C62 H62C 0.9800 . ?

loop_
_geom_torsion_atom_site_label_1
_geom_torsion_atom_site_label_2
_geom_torsion_atom_site_label_3
_geom_torsion_atom_site_label_4
_geom_torsion
_geom_torsion_site_symmetry_1
_geom_torsion_site_symmetry_2
_geom_torsion_site_symmetry_3
_geom_torsion_site_symmetry_4
_geom_torsion_publ_flag
N1 Ga K N4 -144.00(10) . . . . ?
N2 Ga K N4 -48.96(10) . . . . ?
K Ga K N4 79.61(8) 2_665 . . . ?
N1 Ga K N3 43.68(10) . . . . ?
N2 Ga K N3 138.72(10) . . . . ?
K Ga K N3 -92.72(9) 2_665 . . . ?
N1 Ga K C2 -64.39(7) . . . . ?
N2 Ga K C2 30.65(7) . . . . ?
K Ga K C2 159.22(5) 2_665 . . . ?
N1 Ga K C1 -30.75(7) . . . . ?
N2 Ga K C1 64.30(7) . . . . ?
K Ga K C1 -167.14(5) 2_665 . . . ?
N2 Ga K N1 95.04(7) . . . . ?
K Ga K N1 -136.39(5) 2_665 . . . ?
N1 Ga K N2 -95.04(7) . . . . ?
K Ga K N2 128.57(5) 2_665 . . . ?
N1 Ga K Ga 136.39(5) . . . 2_665 ?
N2 Ga K Ga -128.57(5) . . . 2_665 ?
K Ga K Ga 0.0 2_665 . . 2_665 ?
N1 Ga K C52 69.93(9) . . . . ?
N2 Ga K C52 164.97(9) . . . . ?
K Ga K C52 -66.46(7) 2_665 . . . ?
N1 Ga K C62 -165.08(8) . . . . ?
N2 Ga K C62 -70.04(8) . . . . ?
K Ga K C62 58.53(6) 2_665 . . . ?
N1 Ga K C42 -123.22(7) . . . . ?
N2 Ga K C42 -28.18(7) . . . . ?
K Ga K C42 100.38(4) 2_665 . . . ?
N2 Ga N1 C1 4.11(14) . . . . ?
K Ga N1 C1 149.81(11) 2_665 . . . ?
K Ga N1 C1 67.64(13) . . . . ?
N2 Ga N1 C3 179.67(17) . . . . ?
K Ga N1 C3 -34.6(2) 2_665 . . . ?
K Ga N1 C3 -116.80(17) . . . . ?
N2 Ga N1 K -63.53(5) . . . . ?
K Ga N1 K 82.16(7) 2_665 . . . ?
N4 K N1 C1 -5.6(2) . . . . ?
N3 K N1 C1 88.76(12) . . . . ?
C2 K N1 C1 -32.37(11) . . . . ?
N2 K N1 C1 -67.82(11) . . . . ?
Ga K N1 C1 -158.61(11) 2_665 . . . ?
C52 K N1 C1 114.79(12) . . . . ?
Ga K N1 C1 -115.86(13) . . . . ?
C62 K N1 C1 -79.4(2) . . . . ?
C42 K N1 C1 -63.16(12) . . . . ?
N4 K N1 C3 -118.55(18) . . . . ?
N3 K N1 C3 -24.20(15) . . . . ?
C2 K N1 C3 -145.34(15) . . . . ?
C1 K N1 C3 -112.96(18) . . . . ?
N2 K N1 C3 179.22(15) . . . . ?
Ga K N1 C3 88.43(13) 2_665 . . . ?
C52 K N1 C3 1.83(14) . . . . ?
Ga K N1 C3 131.18(15) . . . . ?
C62 K N1 C3 167.66(16) . . . . ?
C42 K N1 C3 -176.12(13) . . . . ?
N4 K N1 Ga 110.27(15) . . . . ?
N3 K N1 Ga -155.38(6) . . . . ?
C2 K N1 Ga 83.49(7) . . . . ?
C1 K N1 Ga 115.86(13) . . . . ?
N2 K N1 Ga 48.05(5) . . . . ?
Ga K N1 Ga -42.75(5) 2_665 . . . ?
C52 K N1 Ga -129.34(7) . . . . ?
C62 K N1 Ga 36.48(18) . . . . ?
C42 K N1 Ga 52.70(6) . . . . ?
N1 Ga N2 C2 -3.83(14) . . . . ?
K Ga N2 C2 -153.77(11) 2_665 . . . ?
K Ga N2 C2 -67.36(13) . . . . ?
N1 Ga N2 C4 176.89(18) . . . . ?
K Ga N2 C4 26.9(2) 2_665 . . . ?
K Ga N2 C4 113.35(17) . . . . ?
N1 Ga N2 K 63.53(5) . . . . ?
K Ga N2 K -86.41(5) 2_665 . . . ?
N4 K N2 C2 -91.85(13) . . . . ?
N3 K N2 C2 2.1(2) . . . . ?
C1 K N2 C2 32.57(12) . . . . ?
N1 K N2 C2 68.03(12) . . . . ?
Ga K N2 C2 165.74(11) 2_665 . . . ?
C52 K N2 C2 75.9(2) . . . . ?
Ga K N2 C2 116.05(13) . . . . ?
C62 K N2 C2 -116.16(12) . . . . ?
C42 K N2 C2 -105.14(14) . . . . ?
N4 K N2 C4 21.22(14) . . . . ?
N3 K N2 C4 115.19(16) . . . . ?
C2 K N2 C4 113.07(18) . . . . ?
C1 K N2 C4 145.64(15) . . . . ?
N1 K N2 C4 -178.90(14) . . . . ?
Ga K N2 C4 -81.19(12) 2_665 . . . ?
C52 K N2 C4 -171.00(19) . . . . ?
Ga K N2 C4 -130.88(14) . . . . ?
C62 K N2 C4 -3.09(14) . . . . ?
C42 K N2 C4 7.93(12) . . . . ?
N4 K N2 Ga 152.10(6) . . . . ?
N3 K N2 Ga -113.92(13) . . . . ?
C2 K N2 Ga -116.05(13) . . . . ?
C1 K N2 Ga -83.47(8) . . . . ?
N1 K N2 Ga -48.02(5) . . . . ?
Ga K N2 Ga 49.69(5) 2_665 . . . ?
C52 K N2 Ga -40.1(2) . . . . ?
C62 K N2 Ga 127.80(6) . . . . ?
C42 K N2 Ga 138.81(9) . . . . ?
N4 K N3 C52 -120.20(19) . . . . ?
C2 K N3 C52 135.40(18) . . . . ?
C1 K N3 C52 110.93(18) . . . . ?
N1 K N3 C52 81.78(18) . . . . ?
N2 K N3 C52 134.2(2) . . . . ?
Ga K N3 C52 -29.10(18) 2_665 . . . ?
Ga K N3 C52 55.2(2) . . . . ?
C62 K N3 C52 -102.28(18) . . . . ?
C42 K N3 C52 -143.91(18) . . . . ?
N4 K N3 C51 121.49(19) . . . . ?
C2 K N3 C51 17.1(2) . . . . ?
C1 K N3 C51 -7.4(2) . . . . ?
N1 K N3 C51 -36.5(2) . . . . ?
N2 K N3 C51 15.8(3) . . . . ?
Ga K N3 C51 -147.41(17) 2_665 . . . ?
C52 K N3 C51 -118.3(3) . . . . ?
Ga K N3 C51 -63.1(2) . . . . ?
C62 K N3 C51 139.41(19) . . . . ?
C42 K N3 C51 97.78(19) . . . . ?
N4 K N3 C5A -22.8(4) . . . . ?
C2 K N3 C5A -127.2(4) . . . . ?
C1 K N3 C5A -151.7(4) . . . . ?
N1 K N3 C5A 179.2(4) . . . . ?
N2 K N3 C5A -128.5(4) . . . . ?
Ga K N3 C5A 68.3(4) 2_665 . . . ?
C52 K N3 C5A 97.4(4) . . . . ?
Ga K N3 C5A 152.6(4) . . . . ?
C62 K N3 C5A -4.9(4) . . . . ?
C42 K N3 C5A -46.5(4) . . . . ?
N4 K N3 C5 9.8(2) . . . . ?
C2 K N3 C5 -94.6(2) . . . . ?
C1 K N3 C5 -119.0(2) . . . . ?
N1 K N3 C5 -148.2(2) . . . . ?
N2 K N3 C5 -95.8(2) . . . . ?
Ga K N3 C5 100.9(2) 2_665 . . . ?
C52 K N3 C5 130.0(3) . . . . ?
Ga K N3 C5 -174.7(2) . . . . ?
C62 K N3 C5 27.8(2) . . . . ?
C42 K N3 C5 -13.9(3) . . . . ?
N3 K N4 C61 -110.46(18) . . . . ?
C2 K N4 C61 14.94(19) . . . . ?
C1 K N4 C61 -9.4(2) . . . . ?
N1 K N4 C61 -6.0(3) . . . . ?
N2 K N4 C61 44.59(19) . . . . ?
Ga K N4 C61 147.36(17) 2_665 . . . ?
C52 K N4 C61 -131.62(18) . . . . ?
Ga K N4 C61 74.0(2) . . . . ?
C62 K N4 C61 119.1(2) . . . . ?
C42 K N4 C61 53.83(17) . . . . ?
N3 K N4 C62 130.44(18) . . . . ?
C2 K N4 C62 -104.16(17) . . . . ?
C1 K N4 C62 -128.49(17) . . . . ?
N1 K N4 C62 -125.1(2) . . . . ?
N2 K N4 C62 -74.50(17) . . . . ?
Ga K N4 C62 28.26(16) 2_665 . . . ?
C52 K N4 C62 109.28(17) . . . . ?
Ga K N4 C62 -45.1(2) . . . . ?
C42 K N4 C62 -65.27(16) . . . . ?
N3 K N4 C6 27.9(2) . . . . ?
C2 K N4 C6 153.3(2) . . . . ?
C1 K N4 C6 128.9(2) . . . . ?
N1 K N4 C6 132.4(2) . . . . ?
N2 K N4 C6 -177.1(2) . . . . ?
Ga K N4 C6 -74.3(2) 2_665 . . . ?
C52 K N4 C6 6.7(2) . . . . ?
Ga K N4 C6 -147.7(2) . . . . ?
C62 K N4 C6 -102.6(3) . . . . ?
C42 K N4 C6 -167.9(2) . . . . ?
N3 K N4 C6A -3.1(3) . . . . ?
C2 K N4 C6A 122.3(3) . . . . ?
C1 K N4 C6A 97.9(3) . . . . ?
N1 K N4 C6A 101.4(4) . . . . ?
N2 K N4 C6A 151.9(3) . . . . ?
Ga K N4 C6A -105.3(3) 2_665 . . . ?
C52 K N4 C6A -24.3(3) . . . . ?
Ga K N4 C6A -178.7(3) . . . . ?
C62 K N4 C6A -133.6(4) . . . . ?
C42 K N4 C6A 161.1(4) . . . . ?
C3 N1 C1 C2 -179.97(18) . . . . ?
Ga N1 C1 C2 -3.8(2) . . . . ?
K N1 C1 C2 70.34(17) . . . . ?
C3 N1 C1 K 109.70(15) . . . . ?
Ga N1 C1 K -74.13(9) . . . . ?
N4 K C1 C2 56.93(15) . . . . ?
N3 K C1 C2 134.85(12) . . . . ?
N1 K C1 C2 -120.44(18) . . . . ?
N2 K C1 C2 -32.82(11) . . . . ?
Ga K C1 C2 -94.56(12) 2_665 . . . ?
C52 K C1 C2 161.37(12) . . . . ?
Ga K C1 C2 -79.36(12) . . . . ?
C62 K C1 C2 24.22(18) . . . . ?
C42 K C1 C2 -5.12(12) . . . . ?
N4 K C1 N1 177.37(10) . . . . ?
N3 K C1 N1 -104.71(11) . . . . ?
C2 K C1 N1 120.44(18) . . . . ?
N2 K C1 N1 87.62(12) . . . . ?
Ga K C1 N1 25.88(13) 2_665 . . . ?
C52 K C1 N1 -78.19(13) . . . . ?
Ga K C1 N1 41.08(9) . . . . ?
C62 K C1 N1 144.66(13) . . . . ?
C42 K C1 N1 115.32(12) . . . . ?
N1 C1 C2 N2 0.6(3) . . . . ?
K C1 C2 N2 73.60(17) . . . . ?
N1 C1 C2 K -73.01(17) . . . . ?
C4 N2 C2 C1 -177.69(18) . . . . ?
Ga N2 C2 C1 2.9(2) . . . . ?
K N2 C2 C1 -71.03(17) . . . . ?
C4 N2 C2 K -106.66(15) . . . . ?
Ga N2 C2 K 73.95(10) . . . . ?
N4 K C2 C1 -137.52(12) . . . . ?
N3 K C2 C1 -58.85(15) . . . . ?
N1 K C2 C1 32.63(11) . . . . ?
N2 K C2 C1 120.07(18) . . . . ?
Ga K C2 C1 103.17(12) 2_665 . . . ?
C52 K C2 C1 -28.62(19) . . . . ?
Ga K C2 C1 79.09(12) . . . . ?
C62 K C2 C1 -164.09(12) . . . . ?
C42 K C2 C1 173.81(15) . . . . ?
N4 K C2 N2 102.42(12) . . . . ?
N3 K C2 N2 -178.92(10) . . . . ?
C1 K C2 N2 -120.07(18) . . . . ?
N1 K C2 N2 -87.44(12) . . . . ?
Ga K C2 N2 -16.89(13) 2_665 . . . ?
C52 K C2 N2 -148.69(14) . . . . ?
Ga K C2 N2 -40.98(10) . . . . ?
C62 K C2 N2 75.84(13) . . . . ?
C42 K C2 N2 53.74(11) . . . . ?
C1 N1 C3 C33 174.16(18) . . . . ?
Ga N1 C3 C33 -1.2(2) . . . . ?
K N1 C3 C33 -103.31(16) . . . . ?
C1 N1 C3 C32 -66.4(2) . . . . ?
Ga N1 C3 C32 118.29(19) . . . . ?
K N1 C3 C32 16.2(2) . . . . ?
C1 N1 C3 C31 55.0(2) . . . . ?
Ga N1 C3 C31 -120.37(19) . . . . ?
K N1 C3 C31 137.51(15) . . . . ?
C2 N2 C4 C43 -173.09(18) . . . . ?
Ga N2 C4 C43 6.2(2) . . . . ?
K N2 C4 C43 105.93(16) . . . . ?
C2 N2 C4 C42 67.6(2) . . . . ?
Ga N2 C4 C42 -113.13(19) . . . . ?
K N2 C4 C42 -13.37(19) . . . . ?
C2 N2 C4 C41 -53.9(2) . . . . ?
Ga N2 C4 C41 125.41(18) . . . . ?
K N2 C4 C41 -134.83(15) . . . . ?
C52 N3 C5 C6 71.4(4) . . . . ?
C51 N3 C5 C6 -169.6(3) . . . . ?
C5A N3 C5 C6 44.5(6) . . . . ?
K N3 C5 C6 -45.0(4) . . . . ?
C61 N4 C6 C5 71.6(4) . . . . ?
C62 N4 C6 C5 -171.3(3) . . . . ?
C6A N4 C6 C5 33.5(5) . . . . ?
K N4 C6 C5 -64.1(4) . . . . ?
N3 C5 C6 N4 78.2(4) . . . . ?
C52 N3 C5A C6A 156.4(7) . . . . ?
C51 N3 C5A C6A -87.7(7) . . . . ?
C5 N3 C5A C6A -46.0(7) . . . . ?
K N3 C5A C6A 54.4(8) . . . . ?
N3 C5A C6A N4 -66.1(10) . . . . ?
C61 N4 C6A C5A 155.6(7) . . . . ?
C62 N4 C6A C5A -86.7(7) . . . . ?
C6 N4 C6A C5A -56.4(8) . . . . ?
K N4 C6A C5A 35.0(8) . . . . ?
N2 C4 C42 K 10.85(16) . . . . ?
C43 C4 C42 K -108.07(15) . . . . ?
C41 C4 C42 K 133.81(15) . . . . ?
N4 K C42 C4 -175.19(14) . . . . ?
N3 K C42 C4 -153.37(12) . . . . ?
C2 K C42 C4 -38.48(12) . . . . ?
C1 K C42 C4 -35.74(12) . . . . ?
N1 K C42 C4 -12.21(13) . . . . ?
N2 K C42 C4 -7.02(10) . . . . ?
Ga K C42 C4 88.78(12) 2_665 . . . ?
C52 K C42 C4 172.21(14) . . . . ?
Ga K C42 C4 16.13(11) . . . . ?
C62 K C42 C4 161.94(14) . . . . ?
C51 N3 C52 K 125.5(2) . . . . ?
C5A N3 C52 K -106.9(3) . . . . ?
C5 N3 C52 K -120.5(3) . . . . ?
N4 K C52 N3 52.87(17) . . . . ?
C2 K C52 N3 -67.6(2) . . . . ?
C1 K C52 N3 -81.80(19) . . . . ?
N1 K C52 N3 -109.76(17) . . . . ?
N2 K C52 N3 -116.3(2) . . . . ?
Ga K C52 N3 151.59(18) 2_665 . . . ?
Ga K C52 N3 -145.09(14) . . . . ?
C62 K C52 N3 75.02(17) . . . . ?
C42 K C52 N3 65.4(2) . . . . ?
C61 N4 C62 K -124.6(2) . . . . ?
C6 N4 C62 K 108.3(2) . . . . ?
C6A N4 C62 K 122.9(3) . . . . ?
N3 K C62 N4 -44.09(16) . . . . ?
C2 K C62 N4 88.74(17) . . . . ?
C1 K C62 N4 76.7(2) . . . . ?
N1 K C62 N4 125.40(19) . . . . ?
N2 K C62 N4 116.01(16) . . . . ?
Ga K C62 N4 -151.06(17) 2_665 . . . ?
C52 K C62 N4 -67.66(16) . . . . ?
Ga K C62 N4 150.84(14) . . . . ?
C42 K C62 N4 107.98(16) . . . . ?
